data_7119464
loop_
_publ_author_name
'Hu, Fei-Long'
'Wang, Hui-Fang'
'Guo, Dong'
'Zhang, Hui'
'Lang, Jian-Ping'
'Beves, Jonathon E.'

_publ_section_title
;
 Controlled formation of chiral networks and their reversible chiroptical
 switching behaviour by UV/microwave irradiation
;
_journal_issue 51
_journal_name_full 'Chemical Communications'
_journal_page_first 7990
_journal_page_last 7993
_journal_paper_doi 10.1039/c6cc03256g
_journal_volume 52
_journal_year 2016
_chemical_formula_sum 'C36 H26 Cd N2 O4'
_chemical_formula_weight 662.99
_space_group_IT_number 96
_symmetry_cell_setting tetragonal
_symmetry_space_group_name_Hall 'P 4nw 2abw'
_symmetry_space_group_name_H-M 'P 43 21 2'
_atom_sites_solution_hydrogens geom
_atom_sites_solution_primary direct
_atom_sites_solution_secondary difmap
_audit_creation_method SHELXL-97
_audit_update_record
;
2015-10-05 deposited with the CCDC.
2016-05-27 downloaded from the CCDC.
;
_cell_angle_alpha 90.00
_cell_angle_beta 90.00
_cell_angle_gamma 90.00
_cell_formula_units_Z 8
_cell_length_a 14.4958(3)
_cell_length_b 14.4958(3)
_cell_length_c 29.0361(15)
_cell_measurement_reflns_used 7879
_cell_measurement_temperature 296(2)
_cell_measurement_theta_max 23.33
_cell_measurement_theta_min 2.43
_cell_volume 6101.3(4)
_computing_cell_refinement 'Bruker SMART'
_computing_data_collection 'Bruker SMART'
_computing_data_reduction 'Bruker SHELXTL'
_computing_molecular_graphics 'Bruker SHELXTL'
_computing_publication_material 'Bruker SHELXTL'
_computing_structure_refinement 'SHELXL-97 (Sheldrick, 1997)'
_computing_structure_solution 'SHELXS-97 (Sheldrick, 1990)'
_diffrn_ambient_temperature 296(2)
_diffrn_measured_fraction_theta_full 0.998
_diffrn_measured_fraction_theta_max 0.998
_diffrn_measurement_device_type 'CCD area detector'
_diffrn_measurement_method 'phi and omega scans'
_diffrn_radiation_monochromator graphite
_diffrn_radiation_source 'fine-focus sealed tube'
_diffrn_radiation_type MoK\a
_diffrn_radiation_wavelength 0.71073
_diffrn_reflns_av_R_equivalents 0.0676
_diffrn_reflns_av_sigmaI/netI 0.0634
_diffrn_reflns_limit_h_max 15
_diffrn_reflns_limit_h_min -16
_diffrn_reflns_limit_k_max 14
_diffrn_reflns_limit_k_min -17
_diffrn_reflns_limit_l_max 34
_diffrn_reflns_limit_l_min -34
_diffrn_reflns_number 27150
_diffrn_reflns_theta_full 25.01
_diffrn_reflns_theta_max 25.01
_diffrn_reflns_theta_min 2.43
_exptl_absorpt_coefficient_mu 0.758
_exptl_absorpt_correction_T_max 0.8632
_exptl_absorpt_correction_T_min 0.8510
_exptl_absorpt_correction_type multi-scan
_exptl_absorpt_process_details sadabs
_exptl_crystal_colour yellow
_exptl_crystal_density_diffrn 1.444
_exptl_crystal_density_method 'not measured'
_exptl_crystal_description block
_exptl_crystal_F_000 2688
_exptl_crystal_size_max 0.22
_exptl_crystal_size_mid 0.21
_exptl_crystal_size_min 0.20
_refine_diff_density_max 0.979
_refine_diff_density_min -1.017
_refine_diff_density_rms 0.140
_refine_ls_abs_structure_details 'Flack H D (1983), Acta Cryst. A39, 876-881'
_refine_ls_abs_structure_Flack 0.08(10)
_refine_ls_extinction_method none
_refine_ls_goodness_of_fit_ref 1.207
_refine_ls_hydrogen_treatment constr
_refine_ls_matrix_type full
_refine_ls_number_parameters 395
_refine_ls_number_reflns 5384
_refine_ls_number_restraints 709
_refine_ls_restrained_S_all 1.150
_refine_ls_R_factor_all 0.1133
_refine_ls_R_factor_gt 0.0933
_refine_ls_shift/su_max 0.036
_refine_ls_shift/su_mean 0.006
_refine_ls_structure_factor_coef Fsqd
_refine_ls_weighting_details 'calc w=1/[\s^2^(Fo^2^)+(0.0522P)^2^+70.5477P] where P=(Fo^2^+2Fc^2^)/3'
_refine_ls_weighting_scheme calc
_refine_ls_wR_factor_gt 0.2163
_refine_ls_wR_factor_ref 0.2252
_reflns_number_gt 4445
_reflns_number_total 5384
_reflns_threshold_expression >2sigma(I)
_cod_data_source_file c6cc03256g2.cif
_cod_data_source_block 1406677
_cod_original_sg_symbol_H-M P4(3)2(1)2
_cod_database_code 7119464

loop_
_symmetry_equiv_pos_as_xyz
'x, y, z'
'-x, -y, z+1/2'
'-y+1/2, x+1/2, z+3/4'
'y+1/2, -x+1/2, z+1/4'
'-x+1/2, y+1/2, -z+3/4'
'x+1/2, -y+1/2, -z+1/4'
'y, x, -z'
'-y, -x, -z+1/2'

loop_
_atom_site_label
_atom_site_type_symbol
_atom_site_fract_x
_atom_site_fract_y
_atom_site_fract_z
_atom_site_U_iso_or_equiv
_atom_site_adp_type
_atom_site_occupancy
_atom_site_symmetry_multiplicity
_atom_site_calc_flag
_atom_site_refinement_flags
_atom_site_disorder_assembly
_atom_site_disorder_group
Cd1 Cd 0.07195(6) 0.17020(6) 0.05564(3) 0.0390(3) Uani 1 1 d . . .
N1 N 0.1868(8) 0.2809(7) 0.0532(4) 0.043(2) Uani 1 1 d . . .
N2 N -0.0309(8) 0.0527(9) 0.0620(4) 0.052(3) Uani 1 1 d . . .
O1 O -0.0379(7) 0.2625(8) 0.0116(4) 0.071(3) Uani 1 1 d . . .
O2 O 0.1793(6) 0.0608(6) 0.0284(3) 0.048(2) Uani 1 1 d . . .
O3 O 0.0176(10) 0.2574(10) 0.1156(5) 0.092(4) Uani 1 1 d . . .
O4 O 0.1271(9) 0.1657(9) 0.1409(5) 0.093(4) Uani 1 1 d . . .
C1 C 0.1723(14) 0.3649(11) 0.0502(6) 0.075(3) Uani 1 1 d U . .
H1 H 0.1109 0.3815 0.0460 0.090 Uiso 1 1 calc R . .
C2 C 0.2290(14) 0.4316(14) 0.0520(7) 0.087(4) Uani 1 1 d U . .
H2 H 0.2084 0.4922 0.0498 0.105 Uiso 1 1 calc R . .
C3 C 0.3193(14) 0.4130(13) 0.0571(7) 0.087(3) Uani 1 1 d U . .
C4 C 0.3467(12) 0.3244(13) 0.0618(6) 0.081(3) Uani 1 1 d U . .
H4 H 0.4082 0.3086 0.0662 0.098 Uiso 1 1 calc R . .
C5 C 0.2745(12) 0.2556(13) 0.0594(7) 0.080(4) Uani 1 1 d U . .
H5 H 0.2893 0.1934 0.0622 0.095 Uiso 1 1 calc R . .
C6 C 0.357(2) 0.516(3) 0.0543(16) 0.080(3) Uani 0.46(2) 1 d PDU . 1
H6 H 0.3238 0.5699 0.0487 0.096 Uiso 0.46(2) 1 calc PR . 1
C7 C 0.457(2) 0.506(3) 0.0629(16) 0.082(4) Uani 0.46(2) 1 d PDU . 1
H7 H 0.4864 0.4519 0.0722 0.098 Uiso 0.46(2) 1 calc PR . 1
C6' C 0.416(3) 0.464(2) 0.0599(13) 0.080(3) Uani 0.54(2) 1 d PU . 2
H6' H 0.4678 0.4332 0.0704 0.096 Uiso 0.54(2) 1 calc PR . 2
C7' C 0.421(3) 0.540(2) 0.0489(13) 0.082(4) Uani 0.54(2) 1 d PU . 2
H7' H 0.3684 0.5671 0.0359 0.098 Uiso 0.54(2) 1 calc PR . 2
C8 C -0.4931(12) -0.3995(12) 0.0539(7) 0.084(4) Uani 1 1 d U . .
C9 C -0.5033(14) -0.3175(15) 0.0332(7) 0.093(4) Uani 1 1 d U . .
H9 H -0.5584 -0.3065 0.0178 0.111 Uiso 1 1 calc R . .
C10 C -0.4400(14) -0.2501(13) 0.0332(7) 0.091(4) Uani 1 1 d U . .
H10 H -0.4502 -0.1958 0.0170 0.109 Uiso 1 1 calc R . .
C11 C -0.3608(12) -0.2629(13) 0.0572(7) 0.078(3) Uani 1 1 d U . .
C12 C -0.3457(13) -0.3403(14) 0.0804(7) 0.089(4) Uani 1 1 d U . .
H12 H -0.2918 -0.3464 0.0975 0.107 Uiso 1 1 calc R . .
C13 C -0.4090(13) -0.4126(14) 0.0796(8) 0.092(4) Uani 1 1 d U . .
H13 H -0.3974 -0.4674 0.0952 0.110 Uiso 1 1 calc R . .
C14 C -0.2961(14) -0.1851(15) 0.0603(7) 0.097(3) Uani 1 1 d U . .
H14 H -0.3204 -0.1288 0.0509 0.117 Uiso 1 1 calc R . .
C15 C -0.2187(13) -0.1816(14) 0.0726(7) 0.088(4) Uani 1 1 d U . .
H15 H -0.1931 -0.2335 0.0864 0.105 Uiso 1 1 calc R . .
C16 C -0.1549(15) -0.0912(14) 0.0667(7) 0.094(4) Uani 1 1 d U . .
C17 C -0.1882(13) -0.0031(14) 0.0642(6) 0.088(4) Uani 1 1 d U . .
H17 H -0.2514 0.0080 0.0635 0.106 Uiso 1 1 calc R . .
C18 C -0.1236(11) 0.0721(15) 0.0626(6) 0.081(4) Uani 1 1 d U . .
H18 H -0.1443 0.1328 0.0621 0.097 Uiso 1 1 calc R . .
C19 C -0.0052(14) -0.0381(13) 0.0606(7) 0.083(4) Uani 1 1 d U . .
H19 H 0.0569 -0.0512 0.0557 0.100 Uiso 1 1 calc R . .
C20 C -0.0626(14) -0.1092(14) 0.0658(7) 0.094(4) Uani 1 1 d U . .
H20 H -0.0404 -0.1691 0.0687 0.113 Uiso 1 1 calc R . .
C21 C 0.0738(15) 0.2310(13) 0.1429(7) 0.071(4) Uani 1 1 d U . .
C22 C 0.0942(13) 0.2954(13) 0.1841(6) 0.078(4) Uani 1 1 d U . .
C23 C 0.0406(12) 0.3731(13) 0.1885(6) 0.075(3) Uani 1 1 d U . .
H23 H -0.0027 0.3849 0.1656 0.090 Uiso 1 1 calc R . .
C24 C 0.0466(12) 0.4347(14) 0.2243(6) 0.073(3) Uani 1 1 d U . .
H24 H 0.0085 0.4864 0.2253 0.088 Uiso 1 1 calc R . .
C25 C 0.1112(12) 0.4184(14) 0.2596(6) 0.075(3) Uani 1 1 d U . .
C26 C 0.1649(13) 0.3421(13) 0.2555(6) 0.076(3) Uani 1 1 d U . .
H26 H 0.2084 0.3303 0.2783 0.091 Uiso 1 1 calc R . .
C27 C 0.1581(13) 0.2809(13) 0.2189(5) 0.073(3) Uani 1 1 d U . .
H27 H 0.1968 0.2298 0.2177 0.087 Uiso 1 1 calc R . .
C28 C 0.1107(13) 0.4743(13) 0.3039(7) 0.078(4) Uani 1 1 d U . .
H28 H 0.1515 0.4586 0.3273 0.093 Uiso 1 1 calc R . .
C29 C -0.0596(14) 0.4624(12) -0.1907(6) 0.078(4) Uani 1 1 d U . .
H29 H -0.0184 0.4505 -0.2146 0.093 Uiso 1 1 calc R . .
C30 C -0.0540(13) 0.3995(12) -0.1497(6) 0.073(4) Uani 1 1 d U . .
C31 C 0.0131(13) 0.3381(13) -0.1471(6) 0.077(4) Uani 1 1 d U . .
H31 H 0.0533 0.3323 -0.1719 0.093 Uiso 1 1 calc R . .
C32 C 0.0261(13) 0.2823(12) -0.1092(6) 0.072(3) Uani 1 1 d U . .
H32 H 0.0705 0.2360 -0.1103 0.086 Uiso 1 1 calc R . .
C33 C -0.0241(11) 0.2934(10) -0.0704(5) 0.061(3) Uani 1 1 d U . .
C34 C -0.0956(11) 0.3581(10) -0.0698(6) 0.067(3) Uani 1 1 d U . .
H34 H -0.1320 0.3676 -0.0438 0.080 Uiso 1 1 calc R . .
C35 C -0.1094(12) 0.4096(11) -0.1123(6) 0.071(4) Uani 1 1 d U . .
H35 H -0.1582 0.4511 -0.1139 0.086 Uiso 1 1 calc R . .
C36 C -0.0005(11) 0.2402(11) -0.0248(5) 0.056(3) Uani 1 1 d U . .

loop_
_atom_site_aniso_label
_atom_site_aniso_U_11
_atom_site_aniso_U_22
_atom_site_aniso_U_33
_atom_site_aniso_U_23
_atom_site_aniso_U_13
_atom_site_aniso_U_12
Cd1 0.0349(5) 0.0418(6) 0.0403(4) 0.0099(5) -0.0044(4) -0.0157(4)
N1 0.051(7) 0.032(6) 0.045(6) 0.008(5) -0.002(6) -0.008(5)
N2 0.042(6) 0.077(9) 0.039(6) 0.009(6) -0.011(5) -0.046(6)
O1 0.057(7) 0.092(9) 0.064(7) 0.027(7) -0.013(6) 0.009(6)
O2 0.046(5) 0.046(5) 0.052(5) 0.016(4) -0.016(5) 0.007(5)
O3 0.091(10) 0.108(11) 0.078(9) -0.022(8) 0.017(8) -0.016(8)
O4 0.102(10) 0.066(8) 0.110(10) 0.027(8) 0.044(8) 0.013(8)
C1 0.078(7) 0.066(7) 0.080(7) 0.012(6) -0.003(7) -0.022(6)
C2 0.094(7) 0.078(7) 0.090(7) 0.008(7) 0.000(7) -0.035(7)
C3 0.085(7) 0.079(7) 0.096(7) -0.005(7) 0.008(7) -0.050(7)
C4 0.068(7) 0.091(7) 0.086(7) 0.009(7) 0.011(6) -0.043(6)
C5 0.065(8) 0.076(8) 0.098(8) 0.000(8) -0.003(8) -0.035(7)
C6 0.075(7) 0.077(7) 0.088(6) 0.007(7) 0.002(7) -0.039(6)
C7 0.077(7) 0.079(7) 0.089(7) 0.004(7) 0.006(7) -0.036(6)
C6' 0.075(7) 0.077(7) 0.088(6) 0.007(7) 0.002(7) -0.039(6)
C7' 0.077(7) 0.079(7) 0.089(7) 0.004(7) 0.006(7) -0.036(6)
C8 0.079(8) 0.071(7) 0.100(8) -0.029(7) 0.011(7) -0.058(6)
C9 0.082(7) 0.086(8) 0.110(8) -0.019(7) 0.001(7) -0.039(7)
C10 0.086(7) 0.072(7) 0.114(8) -0.007(7) 0.012(7) -0.039(7)
C11 0.073(7) 0.068(7) 0.092(7) -0.021(7) 0.017(6) -0.034(6)
C12 0.074(7) 0.084(7) 0.108(8) -0.020(7) 0.004(7) -0.041(7)
C13 0.081(8) 0.077(7) 0.116(8) -0.003(7) 0.010(7) -0.038(7)
C14 0.084(7) 0.091(7) 0.117(7) -0.004(7) 0.011(6) -0.053(6)
C15 0.082(7) 0.090(7) 0.091(7) -0.009(6) 0.001(6) -0.043(6)
C16 0.091(8) 0.093(8) 0.097(7) -0.010(7) 0.007(7) -0.048(7)
C17 0.070(7) 0.108(8) 0.087(7) 0.005(7) 0.008(7) -0.044(7)
C18 0.066(8) 0.098(9) 0.080(8) 0.005(8) 0.009(7) -0.041(7)
C19 0.088(8) 0.087(8) 0.075(8) -0.003(7) 0.014(7) -0.046(7)
C20 0.087(8) 0.090(8) 0.104(8) 0.001(7) 0.010(7) -0.052(7)
C21 0.074(8) 0.074(8) 0.064(8) 0.010(7) 0.028(7) -0.006(8)
C22 0.084(8) 0.082(7) 0.068(7) -0.007(6) 0.005(6) 0.006(7)
C23 0.073(7) 0.092(7) 0.061(7) -0.017(6) 0.013(6) 0.005(6)
C24 0.077(7) 0.085(7) 0.058(7) -0.011(7) 0.003(6) 0.019(7)
C25 0.076(7) 0.092(8) 0.056(6) -0.024(7) 0.005(6) 0.007(7)
C26 0.074(7) 0.095(8) 0.059(7) -0.005(7) 0.000(6) 0.015(7)
C27 0.075(7) 0.085(7) 0.058(6) -0.007(6) 0.016(6) 0.012(6)
C28 0.079(8) 0.094(8) 0.060(7) -0.027(7) 0.012(7) 0.016(7)
C29 0.107(9) 0.071(8) 0.055(7) 0.008(7) -0.001(8) 0.025(7)
C30 0.089(8) 0.064(7) 0.065(7) 0.017(6) -0.013(6) 0.015(6)
C31 0.098(8) 0.067(7) 0.067(7) 0.005(6) -0.008(6) 0.023(7)
C32 0.088(7) 0.056(6) 0.071(7) 0.013(6) -0.013(6) 0.017(6)
C33 0.068(7) 0.051(6) 0.064(7) 0.014(6) -0.026(6) 0.015(6)
C34 0.076(7) 0.055(6) 0.069(7) 0.011(6) -0.011(6) 0.016(6)
C35 0.083(7) 0.054(7) 0.077(7) 0.004(6) -0.014(6) 0.031(6)
C36 0.053(7) 0.052(7) 0.063(7) 0.020(6) -0.031(6) -0.008(6)

loop_
_atom_type_symbol
_atom_type_description
_atom_type_scat_dispersion_real
_atom_type_scat_dispersion_imag
_atom_type_scat_source
C C 0.0033 0.0016 'International Tables Vol C Tables 4.2.6.8 and 6.1.1.4'
H H 0.0000 0.0000 'International Tables Vol C Tables 4.2.6.8 and 6.1.1.4'
N N 0.0061 0.0033 'International Tables Vol C Tables 4.2.6.8 and 6.1.1.4'
O O 0.0106 0.0060 'International Tables Vol C Tables 4.2.6.8 and 6.1.1.4'
Cd Cd -0.8075 1.2024 'International Tables Vol C Tables 4.2.6.8 and 6.1.1.4'

loop_
_geom_angle_atom_site_label_1
_geom_angle_atom_site_label_2
_geom_angle_atom_site_label_3
_geom_angle
_geom_angle_site_symmetry_1
_geom_angle_site_symmetry_3
N2 Cd1 O3 97.2(5) . .
N2 Cd1 N1 174.3(4) . .
O3 Cd1 N1 83.6(4) . .
N2 Cd1 O2 87.5(4) . .
O3 Cd1 O2 148.6(5) . .
N1 Cd1 O2 88.9(4) . .
N2 Cd1 O1 91.5(4) . .
O3 Cd1 O1 82.6(5) . .
N1 Cd1 O1 94.2(4) . .
O2 Cd1 O1 128.5(4) . .
N2 Cd1 O2 94.5(3) . 7
O3 Cd1 O2 134.8(5) . 7
N1 Cd1 O2 88.8(3) . 7
O2 Cd1 O2 75.2(3) . 7
O1 Cd1 O2 53.5(3) . 7
N2 Cd1 O4 96.1(4) . .
O3 Cd1 O4 52.9(5) . .
N1 Cd1 O4 79.9(4) . .
O2 Cd1 O4 95.7(3) . .
O1 Cd1 O4 135.4(4) . .
O2 Cd1 O4 165.8(4) 7 .
N2 Cd1 C21 100.2(5) . .
O3 Cd1 C21 26.5(5) . .
N1 Cd1 C21 78.1(5) . .
O2 Cd1 C21 122.1(5) . .
O1 Cd1 C21 108.8(6) . .
O2 Cd1 C21 157.5(5) 7 .
O4 Cd1 C21 26.7(5) . .
N2 Cd1 C36 95.4(4) . .
O3 Cd1 C36 108.1(6) . .
N1 Cd1 C36 89.6(4) . .
O2 Cd1 C36 102.4(5) . .
O1 Cd1 C36 26.5(4) . .
O2 Cd1 C36 27.1(4) 7 .
O4 Cd1 C36 158.9(5) . .
C21 Cd1 C36 133.2(6) . .
C1 N1 C5 116.2(14) . .
C1 N1 Cd1 124.1(12) . .
C5 N1 Cd1 119.4(10) . .
C19 N2 C18 117.7(13) . .
C19 N2 Cd1 122.7(11) . .
C18 N2 Cd1 119.3(12) . .
C36 O1 Cd1 91.1(9) . .
C36 O2 Cd1 165.1(9) 7 .
C36 O2 Cd1 90.2(8) 7 7
Cd1 O2 Cd1 104.7(3) . 7
C21 O3 Cd1 95.4(13) . .
C21 O4 Cd1 80.4(13) . .
N1 C1 C2 129(2) . .
C1 C2 C3 119(2) . .
C2 C3 C4 119.2(15) . .
C2 C3 C6' 140(2) . .
C4 C3 C6' 100(2) . .
C2 C3 C6 98(2) . .
C4 C3 C6 143(2) . .
C6' C3 C6 42.3(17) . .
C3 C4 C5 116.0(18) . .
N1 C5 C4 120.4(17) . .
C7 C6 C3 104(3) . .
C6 C7 C8 110(3) . 1_665
C7' C6' C3 119(4) . .
C6' C7' C8 125(4) . 1_665
C9 C8 C13 116.2(15) . .
C9 C8 C7' 112(2) . 1_445
C13 C8 C7' 132(2) . 1_445
C9 C8 C7 143(2) . 1_445
C13 C8 C7 101(2) . 1_445
C7' C8 C7 31.1(18) 1_445 1_445
C8 C9 C10 125(2) . .
C9 C10 C11 119(2) . .
C12 C11 C10 121.1(16) . .
C12 C11 C14 120.8(19) . .
C10 C11 C14 118(2) . .
C11 C12 C13 121(2) . .
C12 C13 C8 118(2) . .
C15 C14 C11 131(2) . .
C14 C15 C16 123(2) . .
C20 C16 C17 121.6(17) . .
C20 C16 C15 114.1(19) . .
C17 C16 C15 124.2(19) . .
C16 C17 C18 118.7(19) . .
N2 C18 C17 118.8(19) . .
C20 C19 N2 125(2) . .
C19 C20 C16 118(2) . .
O3 C21 O4 130(2) . .
O3 C21 C22 116.7(18) . .
O4 C21 C22 113(2) . .
O3 C21 Cd1 58.2(10) . .
O4 C21 Cd1 73.0(12) . .
C22 C21 Cd1 158.6(12) . .
C23 C22 C27 115.7(18) . .
C23 C22 C21 117.4(18) . .
C27 C22 C21 126.8(17) . .
C22 C23 C24 124.6(19) . .
C23 C24 C25 118.9(17) . .
C26 C25 C24 116.9(17) . .
C26 C25 C28 120.8(18) . .
C24 C25 C28 121.5(17) . .
C25 C26 C27 123.3(18) . .
C22 C27 C26 120.6(17) . .
C29 C28 C25 122(2) 2_565 .
C28 C29 C30 127(2) 2_564 .
C31 C30 C35 117.5(16) . .
C31 C30 C29 119.6(18) . .
C35 C30 C29 122.5(16) . .
C30 C31 C32 122.8(18) . .
C33 C32 C31 121.4(17) . .
C32 C33 C34 119.4(14) . .
C32 C33 C36 121.8(14) . .
C34 C33 C36 118.7(15) . .
C33 C34 C35 115.7(15) . .
C30 C35 C34 122.8(15) . .
O1 C36 O2 124.5(13) . 7
O1 C36 C33 119.9(15) . .
O2 C36 C33 115.5(15) 7 .
O1 C36 Cd1 62.4(7) . .
O2 C36 Cd1 62.7(6) 7 .
C33 C36 Cd1 168.3(11) . .

loop_
_geom_bond_atom_site_label_1
_geom_bond_atom_site_label_2
_geom_bond_distance
_geom_bond_site_symmetry_2
Cd1 N2 2.271(10) .
Cd1 O3 2.290(13) .
Cd1 N1 2.314(10) .
Cd1 O2 2.359(9) .
Cd1 O1 2.442(10) .
Cd1 O2 2.448(8) 7
Cd1 O4 2.603(15) .
Cd1 C21 2.684(19) .
Cd1 C36 2.755(13) .
N1 C1 1.239(19) .
N1 C5 1.33(2) .
N2 C19 1.37(2) .
N2 C18 1.37(2) .
O1 C36 1.230(19) .
O2 C36 1.256(18) 7
O2 Cd1 2.448(8) 7
O3 C21 1.20(2) .
O4 C21 1.22(2) .
C1 C2 1.27(2) .
C2 C3 1.34(3) .
C3 C4 1.35(3) .
C3 C6' 1.59(4) .
C3 C6 1.59(4) .
C4 C5 1.45(2) .
C6 C7 1.483(19) .
C7 C8 1.57(5) 1_665
C6' C7' 1.15(4) .
C7' C8 1.53(4) 1_665
C8 C9 1.34(3) .
C8 C13 1.44(3) .
C8 C7' 1.53(4) 1_445
C8 C7 1.57(5) 1_445
C9 C10 1.34(2) .
C10 C11 1.36(3) .
C11 C12 1.33(3) .
C11 C14 1.47(2) .
C12 C13 1.39(2) .
C14 C15 1.18(2) .
C15 C16 1.61(2) .
C16 C20 1.36(3) .
C16 C17 1.37(3) .
C17 C18 1.44(2) .
C19 C20 1.33(2) .
C21 C22 1.54(3) .
C22 C23 1.37(2) .
C22 C27 1.39(2) .
C23 C24 1.37(2) .
C24 C25 1.41(2) .
C25 C26 1.36(2) .
C25 C28 1.52(2) .
C26 C27 1.39(2) .
C28 C29 1.19(2) 2_565
C29 C28 1.19(2) 2_564
C29 C30 1.50(2) .
C30 C31 1.32(2) .
C30 C35 1.36(2) .
C31 C32 1.38(2) .
C32 C33 1.35(2) .
C33 C34 1.40(2) .
C33 C36 1.570(19) .
C34 C35 1.46(2) .
C36 O2 1.256(18) 7
